data_2211525
loop_
_publ_author_name
'Abdullah Ayd\?in'
'Mehmet Akkurt'
'Tijen \"Onkol'
'Orhan B\"uy\"ukg\"ung\"or'

_publ_section_title 3-[6-(2-Chlorobenzoyl)-2-oxo-2,3-dihydro-1,3-benzothiazol-3-yl]propanenitrile
_journal_coeditor_code LH2255
_journal_issue 12
_journal_name_full 'Acta Crystallographica Section E'
_journal_page_first o5933
_journal_page_last o5934
_journal_paper_doi 10.1107/S1600536806050616
_journal_volume 62
_journal_year 2006
_chemical_formula_iupac 'C17 H11 Cl N2 O2 S'
_chemical_formula_moiety 'C17 H11 Cl N2 O2 S'
_chemical_formula_sum 'C17 H11 Cl N2 O2 S'
_chemical_formula_weight 342.80
_chemical_name_systematic
;
3-[6-(2-Chlorobenzoyl)-2-oxo-2,3-dihydro-1,3-benzothiazol-3-yl]propanenitrile
;
_space_group_IT_number 2
_symmetry_cell_setting triclinic
_symmetry_space_group_name_Hall '-P 1'
_symmetry_space_group_name_H-M 'P -1'
_atom_sites_solution_hydrogens geom
_atom_sites_solution_primary direct
_atom_sites_solution_secondary difmap
_cell_angle_alpha 97.724(6)
_cell_angle_beta 91.659(6)
_cell_angle_gamma 93.257(6)
_cell_formula_units_Z 4
_cell_length_a 7.0890(10)
_cell_length_b 8.5220(10)
_cell_length_c 26.042(2)
_cell_measurement_reflns_used 20093
_cell_measurement_temperature 296
_cell_measurement_theta_max 26.06
_cell_measurement_theta_min 1.58
_cell_volume 1555.4(3)
_computing_cell_refinement X-AREA
_computing_data_collection 'X-AREA (Stoe & Cie, 2002)'
_computing_data_reduction 'X-RED32 (Stoe & Cie, 2002)'
_computing_molecular_graphics 'ORTEP-3 for Windows (Farrugia, 1997)'
_computing_publication_material 'WinGX (Farrugia, 1999)'
_computing_structure_refinement 'SHELXL97 (Sheldrick, 1997)'
_computing_structure_solution 'SIR97 (Altomare <i>et al.</i>,  1999)'
_diffrn_ambient_temperature 296
_diffrn_detector_area_resol_mean 6.67
_diffrn_measured_fraction_theta_full 1.000
_diffrn_measured_fraction_theta_max 0.963
_diffrn_measurement_device '2-circle goniometer'
_diffrn_measurement_device_type 'Stoe IPDS-2'
_diffrn_measurement_method \w
_diffrn_radiation_monochromator 'plane graphite'
_diffrn_radiation_type 'Mo K\a'
_diffrn_radiation_wavelength 0.71073
_diffrn_reflns_av_R_equivalents 0.0850
_diffrn_reflns_av_sigmaI/netI 0.0702
_diffrn_reflns_limit_h_max 8
_diffrn_reflns_limit_h_min -8
_diffrn_reflns_limit_k_max 10
_diffrn_reflns_limit_k_min -10
_diffrn_reflns_limit_l_max 31
_diffrn_reflns_limit_l_min -32
_diffrn_reflns_number 24878
_diffrn_reflns_reduction_process
;
;
_diffrn_reflns_theta_full 26.03
_diffrn_reflns_theta_max 26.03
_diffrn_reflns_theta_min 1.58
_diffrn_standards_decay_% 0
_diffrn_standards_number 0
_exptl_absorpt_coefficient_mu 0.390
_exptl_absorpt_correction_T_max 0.951
_exptl_absorpt_correction_T_min 0.844
_exptl_absorpt_correction_type integration
_exptl_absorpt_process_details '(XRED32; Stoe & Cie, 2002)'
_exptl_crystal_colour colourless
_exptl_crystal_density_diffrn 1.464
_exptl_crystal_density_method 'Not Measured'
_exptl_crystal_description plate
_exptl_crystal_F_000 704
_exptl_crystal_size_max 0.450
_exptl_crystal_size_mid 0.293
_exptl_crystal_size_min 0.130
_refine_diff_density_max 0.682
_refine_diff_density_min -0.234
_refine_ls_extinction_method none
_refine_ls_goodness_of_fit_ref 0.838
_refine_ls_hydrogen_treatment constr
_refine_ls_matrix_type full
_refine_ls_number_parameters 416
_refine_ls_number_reflns 5906
_refine_ls_number_restraints 0
_refine_ls_restrained_S_all 0.838
_refine_ls_R_factor_all 0.1068
_refine_ls_R_factor_gt 0.0452
_refine_ls_shift/su_max 0.000
_refine_ls_shift/su_mean 0.000
_refine_ls_structure_factor_coef Fsqd
_refine_ls_weighting_details 'calc w=1/[\s^2^(Fo^2^)+(0.0646P)^2^] where P=(Fo^2^+2Fc^2^)/3'
_refine_ls_weighting_scheme calc
_refine_ls_wR_factor_gt 0.1040
_refine_ls_wR_factor_ref 0.1232
_reflns_number_gt 2842
_reflns_number_total 5906
_reflns_threshold_expression I>2\s(I)
_cod_data_source_file lh2255.cif
_cod_data_source_block I
_cod_database_code 2211525
_cod_database_fobs_code 2211525

loop_
_symmetry_equiv_pos_site_id
_symmetry_equiv_pos_as_xyz
1 x,y,z
2 -x,-y,-z

loop_
_atom_site_aniso_label
_atom_site_aniso_U_11
_atom_site_aniso_U_22
_atom_site_aniso_U_33
_atom_site_aniso_U_12
_atom_site_aniso_U_13
_atom_site_aniso_U_23
Cl1 0.0790(7) 0.1250(10) 0.0973(8) -0.0196(6) -0.0236(5) 0.0141(7)
S1 0.0606(5) 0.0466(5) 0.0541(5) 0.0076(3) 0.0082(3) 0.0151(3)
O1 0.0923(17) 0.0452(14) 0.0662(15) 0.0021(11) 0.0019(11) -0.0012(11)
O2 0.133(2) 0.0551(15) 0.0575(15) -0.0028(14) 0.0062(13) 0.0101(11)
N1 0.0504(13) 0.0424(15) 0.0429(14) 0.0045(10) 0.0023(10) 0.0032(11)
N2 0.082(2) 0.0664(19) 0.0682(19) 0.0300(16) 0.0121(14) 0.0174(14)
C1 0.0512(17) 0.048(2) 0.0536(19) 0.0006(13) 0.0073(13) 0.0047(16)
C2 0.0438(15) 0.0469(17) 0.0429(17) 0.0082(12) 0.0043(11) 0.0072(13)
C3 0.0487(16) 0.0546(19) 0.0414(17) 0.0043(13) 0.0018(12) 0.0100(14)
C4 0.0463(16) 0.0485(18) 0.0417(17) 0.0059(12) 0.0034(12) 0.0062(13)
C5 0.0614(18) 0.0421(17) 0.0461(18) 0.0090(13) 0.0033(13) 0.0084(14)
C6 0.0528(17) 0.0493(19) 0.0397(16) 0.0099(13) 0.0003(12) 0.0071(14)
C7 0.0387(14) 0.0483(18) 0.0422(17) 0.0072(12) 0.0037(11) 0.0043(14)
C8 0.0534(17) 0.0534(18) 0.0422(17) 0.0045(14) -0.0028(12) -0.0002(13)
C9 0.0604(18) 0.0484(17) 0.0396(16) 0.0110(14) 0.0024(13) 0.0035(13)
C10 0.069(2) 0.0513(19) 0.0370(17) 0.0096(16) 0.0019(13) 0.0060(14)
C11 0.0534(17) 0.050(2) 0.0509(19) 0.0075(14) -0.0011(13) 0.0073(15)
C12 0.069(2) 0.0464(17) 0.0440(17) 0.0024(14) 0.0035(14) 0.0017(13)
C13 0.092(2) 0.055(2) 0.052(2) 0.0073(17) -0.0049(17) 0.0010(15)
C14 0.111(3) 0.073(3) 0.045(2) 0.003(2) -0.0062(19) 0.0041(18)
C15 0.140(4) 0.074(3) 0.057(2) 0.014(3) 0.026(2) 0.0118(19)
C16 0.088(3) 0.071(2) 0.082(3) 0.0021(19) 0.027(2) 0.012(2)
C17 0.068(2) 0.067(2) 0.066(2) -0.0052(17) 0.0072(16) -0.0042(17)
Cl2 0.0846(7) 0.1245(10) 0.0966(8) 0.0172(6) 0.0262(5) -0.0105(7)
S2 0.0585(5) 0.0479(5) 0.0532(5) 0.0002(3) 0.0018(3) 0.0135(3)
O3 0.0898(17) 0.0470(14) 0.0715(16) -0.0035(11) -0.0041(12) -0.0017(12)
O4 0.158(3) 0.0555(16) 0.0623(16) 0.0287(16) -0.0046(15) 0.0003(12)
N3 0.0540(14) 0.0457(15) 0.0382(14) 0.0026(11) 0.0011(10) 0.0038(11)
N4 0.086(2) 0.071(2) 0.071(2) 0.0323(17) 0.0161(15) 0.0160(15)
C18 0.0549(18) 0.046(2) 0.057(2) -0.0013(14) 0.0005(14) 0.0024(16)
C19 0.0401(15) 0.0517(18) 0.0402(16) 0.0002(12) 0.0052(11) 0.0095(13)
C20 0.0490(16) 0.0521(19) 0.0396(16) 0.0011(13) 0.0028(12) 0.0073(14)
C21 0.0460(16) 0.0542(19) 0.0411(17) 0.0051(13) 0.0036(12) 0.0032(14)
C22 0.0503(16) 0.0467(18) 0.0472(18) 0.0046(13) 0.0056(12) 0.0082(14)
C23 0.0535(17) 0.0515(19) 0.0360(16) 0.0086(13) 0.0036(12) 0.0109(14)
C24 0.0408(15) 0.0510(19) 0.0393(17) 0.0047(12) 0.0037(11) 0.0042(14)
C25 0.0560(18) 0.0542(19) 0.0450(17) 0.0046(14) -0.0012(13) 0.0003(14)
C26 0.0643(19) 0.0457(17) 0.0470(18) 0.0137(14) 0.0050(14) 0.0044(13)
C27 0.066(2) 0.055(2) 0.0396(17) 0.0081(17) 0.0058(13) 0.0086(14)
C28 0.0639(19) 0.055(2) 0.0442(18) 0.0024(15) 0.0060(13) 0.0025(15)
C29 0.082(2) 0.0481(18) 0.0459(18) -0.0017(16) -0.0015(15) -0.0016(14)
C30 0.098(3) 0.059(2) 0.053(2) -0.0090(18) 0.0086(18) -0.0024(16)
C31 0.120(3) 0.070(3) 0.047(2) -0.012(2) 0.008(2) 0.0061(17)
C32 0.136(4) 0.071(3) 0.061(3) -0.012(2) -0.028(2) 0.0169(19)
C33 0.087(3) 0.073(2) 0.081(3) 0.0038(19) -0.020(2) 0.007(2)
C34 0.071(2) 0.066(2) 0.059(2) 0.0051(17) -0.0017(16) -0.0031(16)

loop_
_atom_site_type_symbol
_atom_site_label
_atom_site_fract_x
_atom_site_fract_y
_atom_site_fract_z
_atom_site_U_iso_or_equiv
_atom_site_thermal_displace_type
_atom_site_calc_flag
_atom_site_refinement_flags
_atom_site_occupancy
Cl Cl1 0.23995(15) 0.23762(15) 0.10246(4) 0.1021(5) Uani . . 1.000
S S1 0.56566(11) 0.92236(9) 0.27922(3) 0.0527(3) Uani . . 1.000
O O1 0.6228(3) 1.0775(3) 0.37415(9) 0.0688(9) Uani . . 1.000
O O2 0.4892(4) 0.1808(3) 0.19915(9) 0.0819(10) Uani . . 1.000
N N1 0.6215(3) 0.8040(3) 0.36414(9) 0.0454(8) Uani . . 1.000
N N2 0.2537(4) 0.9502(4) 0.46343(11) 0.0703(11) Uani . . 1.000
C C1 0.6078(4) 0.9485(4) 0.34682(12) 0.0511(11) Uani . . 1.000
C C2 0.5702(4) 0.7175(3) 0.27626(11) 0.0442(9) Uani . . 1.000
C C3 0.5500(4) 0.6020(4) 0.23328(11) 0.0479(10) Uani . . 1.000
C C4 0.5573(4) 0.4440(3) 0.23937(11) 0.0454(10) Uani . . 1.000
C C5 0.5829(4) 0.4018(4) 0.28920(11) 0.0494(10) Uani . . 1.000
C C6 0.6060(4) 0.5152(4) 0.33264(11) 0.0469(10) Uani . . 1.000
C C7 0.6006(4) 0.6736(3) 0.32559(10) 0.0430(9) Uani . . 1.000
C C8 0.6727(4) 0.7939(4) 0.41821(11) 0.0503(10) Uani . . 1.000
C C9 0.5062(4) 0.7417(4) 0.44843(11) 0.0494(10) Uani . . 1.000
C C10 0.3640(5) 0.8591(4) 0.45648(11) 0.0522(11) Uani . . 1.000
C C11 0.5366(4) 0.3178(4) 0.19452(11) 0.0513(11) Uani . . 1.000
C C12 0.5834(4) 0.3586(3) 0.14206(11) 0.0536(10) Uani . . 1.000
C C13 0.4691(5) 0.3211(4) 0.09806(13) 0.0670(12) Uani . . 1.000
C C14 0.5217(6) 0.3522(5) 0.05071(14) 0.0770(16) Uani . . 1.000
C C15 0.7023(8) 0.4170(5) 0.04541(16) 0.0894(18) Uani . . 1.000
C C16 0.8213(6) 0.4546(5) 0.08754(17) 0.0798(16) Uani . . 1.000
C C17 0.7640(5) 0.4266(4) 0.13565(14) 0.0685(12) Uani . . 1.000
Cl Cl2 1.28851(16) -0.25945(16) 0.09990(4) 0.1034(5) Uani . . 1.000
S S2 1.07754(11) 0.42819(9) 0.28098(3) 0.0527(3) Uani . . 1.000
O O3 1.1242(3) 0.5812(3) 0.37667(9) 0.0708(9) Uani . . 1.000
O O4 1.0869(5) -0.3107(3) 0.19985(10) 0.0920(13) Uani . . 1.000
N N3 1.1220(3) 0.3085(3) 0.36598(8) 0.0462(8) Uani . . 1.000
N N4 0.7472(5) 0.4481(4) 0.46335(11) 0.0741(12) Uani . . 1.000
C C18 1.1113(4) 0.4537(4) 0.34869(12) 0.0533(11) Uani . . 1.000
C C19 1.0747(4) 0.2238(3) 0.27858(10) 0.0437(9) Uani . . 1.000
C C20 1.0552(4) 0.1095(4) 0.23460(11) 0.0469(10) Uani . . 1.000
C C21 1.0588(4) -0.0496(4) 0.24095(11) 0.0473(10) Uani . . 1.000
C C22 1.0818(4) -0.0937(4) 0.29040(11) 0.0478(10) Uani . . 1.000
C C23 1.1029(4) 0.0198(4) 0.33393(11) 0.0463(10) Uani . . 1.000
C C24 1.1002(4) 0.1781(4) 0.32722(10) 0.0438(10) Uani . . 1.000
C C25 1.1689(4) 0.2948(4) 0.41997(11) 0.0523(10) Uani . . 1.000
C C26 1.0008(4) 0.2407(4) 0.44978(11) 0.0521(10) Uani . . 1.000
C C27 0.8585(5) 0.3581(4) 0.45712(11) 0.0531(11) Uani . . 1.000
C C28 1.0465(4) -0.1772(4) 0.19545(11) 0.0547(11) Uani . . 1.000
C C29 0.9777(5) -0.1378(4) 0.14402(12) 0.0597(11) Uani . . 1.000
C C30 1.0690(5) -0.1774(4) 0.09924(14) 0.0713(14) Uani . . 1.000
C C31 0.9970(7) -0.1501(5) 0.05164(14) 0.0798(16) Uani . . 1.000
C C32 0.8241(7) -0.0842(5) 0.04948(16) 0.0899(19) Uani . . 1.000
C C33 0.7287(6) -0.0428(5) 0.09411(16) 0.0812(16) Uani . . 1.000
C C34 0.8024(5) -0.0703(4) 0.14047(13) 0.0664(12) Uani . . 1.000
H H3 0.53160 0.63100 0.20040 0.0570 Uiso calc R 1.000
H H5 0.58440 0.29500 0.29320 0.0590 Uiso calc R 1.000
H H6 0.62460 0.48620 0.36550 0.0560 Uiso calc R 1.000
H H8A 0.72440 0.89690 0.43460 0.0600 Uiso calc R 1.000
H H8B 0.77060 0.71930 0.41950 0.0600 Uiso calc R 1.000
H H9A 0.44700 0.64400 0.43000 0.0590 Uiso calc R 1.000
H H9B 0.55250 0.71930 0.48190 0.0590 Uiso calc R 1.000
H H14 0.43770 0.33040 0.02220 0.0930 Uiso calc R 1.000
H H15 0.74220 0.43480 0.01290 0.1070 Uiso calc R 1.000
H H16 0.94200 0.49950 0.08390 0.0960 Uiso calc R 1.000
H H17 0.84640 0.45330 0.16430 0.0820 Uiso calc R 1.000
H H20 1.04010 0.13940 0.20170 0.0560 Uiso calc R 1.000
H H22 1.08310 -0.20060 0.29420 0.0570 Uiso calc R 1.000
H H23 1.11840 -0.00970 0.36680 0.0560 Uiso calc R 1.000
H H25A 1.22030 0.39700 0.43710 0.0630 Uiso calc R 1.000
H H25B 1.26650 0.21990 0.42110 0.0630 Uiso calc R 1.000
H H26A 0.94270 0.14280 0.43120 0.0620 Uiso calc R 1.000
H H26B 1.04570 0.21850 0.48340 0.0620 Uiso calc R 1.000
H H31 1.06360 -0.17550 0.02170 0.0960 Uiso calc R 1.000
H H32 0.77160 -0.06770 0.01760 0.1080 Uiso calc R 1.000
H H33 0.61380 0.00410 0.09250 0.0970 Uiso calc R 1.000
H H34 0.73580 -0.04420 0.17040 0.0800 Uiso calc R 1.000

loop_
_atom_type_symbol
_atom_type_description
_atom_type_scat_dispersion_real
_atom_type_scat_dispersion_imag
_atom_type_scat_source
S S 0.1246 0.1234 'International Tables Vol C Tables 4.2.6.8 and 6.1.1.4'
O O 0.0106 0.0060 'International Tables Vol C Tables 4.2.6.8 and 6.1.1.4'
N N 0.0061 0.0033 'International Tables Vol C Tables 4.2.6.8 and 6.1.1.4'
Cl Cl 0.1484 0.1585 'International Tables Vol C Tables 4.2.6.8 and 6.1.1.4'
H H 0.0000 0.0000 'International Tables Vol C Tables 4.2.6.8 and 6.1.1.4'
C C 0.0033 0.0016 'International Tables Vol C Tables 4.2.6.8 and 6.1.1.4'

loop_
_exptl_crystal_face_index_h
_exptl_crystal_face_index_k
_exptl_crystal_face_index_l
_exptl_crystal_face_perp_dist
0 0 1 0.0690
-1 0 0 0.1530
-5 2 -3 0.1830
7 -1 2 0.1480
1 4 -4 0.2080
-2 -5 6 0.2230
2 -2 5 0.1940
1 0 -4 0.1280
3 -3 -5 0.1770
-1 3 -4 0.2150
2 -5 -6 0.2280
0 0 -1 0.0610
-1 0 -4 0.1330
-2 -5 -2 0.2180

loop_
_geom_angle_atom_site_label_1
_geom_angle_atom_site_label_2
_geom_angle_atom_site_label_3
_geom_angle
_geom_angle_publ_flag
C1 S1 C2 91.34(15) n
C18 S2 C19 91.01(15) n
C1 N1 C7 114.8(2) n
C1 N1 C8 121.0(3) n
C7 N1 C8 124.0(2) n
C18 N3 C24 114.8(2) n
C18 N3 C25 121.9(3) n
C24 N3 C25 123.1(3) n
S1 C1 O1 124.4(3) n
S1 C1 N1 110.3(2) n
O1 C1 N1 125.3(3) n
S1 C2 C3 129.0(2) n
S1 C2 C7 111.2(2) n
C3 C2 C7 119.9(3) no
C2 C3 C4 119.9(3) no
C3 C4 C5 119.5(3) no
C3 C4 C11 121.4(3) no
C5 C4 C11 119.1(3) no
C4 C5 C6 121.6(3) no
C5 C6 C7 117.9(3) no
N1 C7 C6 126.4(2) n
C2 C7 C6 121.2(2) no
N1 C7 C2 112.4(2) n
N1 C8 C9 112.7(2) n
C8 C9 C10 113.7(3) no
N2 C10 C9 179.1(3) n
O2 C11 C4 122.2(3) n
O2 C11 C12 119.1(3) n
C4 C11 C12 118.7(3) no
C11 C12 C17 118.1(3) no
C13 C12 C17 116.6(3) no
C11 C12 C13 125.1(3) no
C12 C13 C14 123.1(3) no
Cl1 C13 C12 119.8(3) n
Cl1 C13 C14 117.1(3) n
C13 C14 C15 119.0(4) no
C14 C15 C16 120.2(4) no
C15 C16 C17 120.2(4) no
C12 C17 C16 120.9(3) no
C2 C3 H3 120.00 no
C4 C3 H3 120.00 no
C4 C5 H5 119.00 no
C6 C5 H5 119.00 no
C5 C6 H6 121.00 no
C7 C6 H6 121.00 no
N1 C8 H8B 109.00 no
C9 C8 H8A 109.00 no
N1 C8 H8A 109.00 no
C9 C8 H8B 109.00 no
H8A C8 H8B 108.00 no
C10 C9 H9A 109.00 no
C8 C9 H9A 109.00 no
C10 C9 H9B 109.00 no
H9A C9 H9B 108.00 no
C8 C9 H9B 109.00 no
C13 C14 H14 121.00 no
C15 C14 H14 121.00 no
C14 C15 H15 120.00 no
C16 C15 H15 120.00 no
C17 C16 H16 120.00 no
C15 C16 H16 120.00 no
C12 C17 H17 120.00 no
C16 C17 H17 120.00 no
S2 C18 O3 125.3(3) n
S2 C18 N3 110.1(2) n
O3 C18 N3 124.6(3) n
S2 C19 C20 127.6(2) n
S2 C19 C24 112.2(2) n
C20 C19 C24 120.2(3) no
C19 C20 C21 118.7(3) no
C20 C21 C22 120.4(3) no
C20 C21 C28 121.4(3) no
C22 C21 C28 118.2(3) no
C21 C22 C23 120.9(3) no
C22 C23 C24 118.4(3) no
N3 C24 C19 111.8(3) n
N3 C24 C23 126.7(2) n
C19 C24 C23 121.5(3) no
N3 C25 C26 113.6(2) n
C25 C26 C27 113.0(3) no
N4 C27 C26 179.1(3) n
O4 C28 C21 121.2(3) n
O4 C28 C29 120.2(3) n
C21 C28 C29 118.7(3) no
C28 C29 C30 123.0(3) no
C28 C29 C34 119.0(3) no
C30 C29 C34 117.7(3) no
Cl2 C30 C29 121.0(3) n
Cl2 C30 C31 116.7(3) n
C29 C30 C31 122.3(4) no
C30 C31 C32 118.5(4) no
C31 C32 C33 120.5(4) no
C32 C33 C34 120.0(4) no
C29 C34 C33 121.0(3) no
C19 C20 H20 121.00 no
C21 C20 H20 121.00 no
C21 C22 H22 120.00 no
C23 C22 H22 120.00 no
C22 C23 H23 121.00 no
C24 C23 H23 121.00 no
N3 C25 H25A 109.00 no
N3 C25 H25B 109.00 no
C26 C25 H25A 109.00 no
C26 C25 H25B 109.00 no
H25A C25 H25B 108.00 no
C25 C26 H26A 109.00 no
C25 C26 H26B 109.00 no
C27 C26 H26A 109.00 no
C27 C26 H26B 109.00 no
H26A C26 H26B 108.00 no
C30 C31 H31 121.00 no
C32 C31 H31 121.00 no
C31 C32 H32 120.00 no
C33 C32 H32 120.00 no
C32 C33 H33 120.00 no
C34 C33 H33 120.00 no
C29 C34 H34 119.00 no
C33 C34 H34 120.00 no

loop_
_geom_bond_atom_site_label_1
_geom_bond_atom_site_label_2
_geom_bond_distance
_geom_bond_publ_flag
Cl1 C13 1.749(4) n
Cl2 C30 1.742(4) n
S1 C1 1.759(3) n
S1 C2 1.739(3) n
S2 C18 1.755(3) n
S2 C19 1.734(3) n
O1 C1 1.224(4) n
O2 C11 1.219(4) n
O3 C18 1.221(4) n
O4 C28 1.208(4) n
N1 C8 1.459(4) n
N1 C1 1.375(4) n
N1 C7 1.392(4) n
N2 C10 1.134(5) n
N3 C24 1.396(4) n
N3 C25 1.457(4) n
N3 C18 1.378(4) n
N4 C27 1.131(5) n
C2 C3 1.386(4) no
C2 C7 1.400(4) no
C3 C4 1.381(4) no
C4 C11 1.475(4) no
C4 C5 1.402(4) no
C5 C6 1.385(4) no
C6 C7 1.389(4) no
C8 C9 1.516(4) no
C9 C10 1.460(5) no
C11 C12 1.496(4) no
C12 C17 1.399(5) no
C12 C13 1.375(4) no
C13 C14 1.354(5) no
C14 C15 1.383(7) no
C15 C16 1.356(6) no
C16 C17 1.375(6) no
C3 H3 0.9300 no
C5 H5 0.9300 no
C6 H6 0.9300 no
C8 H8B 0.9700 no
C8 H8A 0.9700 no
C9 H9B 0.9700 no
C9 H9A 0.9700 no
C14 H14 0.9300 no
C15 H15 0.9300 no
C16 H16 0.9300 no
C17 H17 0.9300 no
C19 C20 1.398(4) no
C19 C24 1.384(4) no
C20 C21 1.389(5) no
C21 C22 1.397(4) no
C21 C28 1.494(4) no
C22 C23 1.386(4) no
C23 C24 1.385(5) no
C25 C26 1.524(4) no
C26 C27 1.459(5) no
C28 C29 1.499(4) no
C29 C30 1.362(5) no
C29 C34 1.405(5) no
C30 C31 1.380(5) no
C31 C32 1.380(7) no
C32 C33 1.377(6) no
C33 C34 1.356(5) no
C20 H20 0.9300 no
C22 H22 0.9300 no
C23 H23 0.9300 no
C25 H25A 0.9700 no
C25 H25B 0.9700 no
C26 H26A 0.9700 no
C26 H26B 0.9700 no
C31 H31 0.9300 no
C32 H32 0.9300 no
C33 H33 0.9300 no
C34 H34 0.9300 no

loop_
_geom_contact_atom_site_label_1
_geom_contact_atom_site_label_2
_geom_contact_distance
_geom_contact_site_symmetry_2
_geom_contact_publ_flag
Cl1 O2 3.141(3) . no
Cl1 C16 3.623(4) 1_455 no
Cl2 O4 3.076(3) . no
Cl2 C33 3.552(4) 1_655 no
Cl2 H16 3.0900 1_545 no
Cl2 H15 3.1100 2_755 no
S1 C22 3.674(3) 1_565 no
S1 O2 3.286(3) 1_565 no
S1 C21 3.666(3) 1_565 no
S1 C22 3.447(3) 1_465 no
S2 C4 3.600(3) 1_655 no
S2 C5 3.516(3) . no
S2 C5 3.604(3) 1_655 no
S2 O4 3.267(3) 1_565 no
S1 H5 3.1400 1_565 no
S1 H34 3.1500 1_565 no
S2 H22 3.1300 1_565 no
O1 C26 3.395(4) 1_565 no
O1 C27 3.336(4) 1_565 no
O2 Cl1 3.141(3) . no
O2 S1 3.286(3) 1_545 no
O2 C20 3.285(4) 1_455 no
O3 C9 3.361(4) 1_655 no
O3 C10 3.291(4) 1_655 no
O4 Cl2 3.076(3) . no
O4 S2 3.267(3) 1_545 no
O4 C17 3.352(5) 1_545 no
O1 H26A 2.6600 1_565 no
O1 H8A 2.4700 . no
O2 H34 2.7100 . no
O2 H5 2.5700 . no
O3 H9A 2.6300 1_655 no
O3 H25A 2.4800 . no
O4 H17 2.6100 1_545 no
O4 H22 2.5100 . no
N2 C26 3.190(5) 1_465 no
N2 C26 3.450(4) 2_666 no
N2 C25 3.365(5) 1_465 no
N4 C8 3.379(5) . no
N4 C9 3.168(5) . no
N2 H26B 2.7900 1_465 no
N2 H25B 2.6800 1_465 no
N2 H23 2.7400 1_465 no
N2 H8A 2.7900 2_676 no
N4 H25A 2.7400 2_766 no
N4 H6 2.7400 . no
N4 H8B 2.7100 . no
N4 H9B 2.7500 . no
C1 C10 3.528(4) . no
C1 C23 3.561(4) 1_565 no
C3 C17 3.234(5) . no
C4 S2 3.600(3) 1_455 no
C5 S2 3.604(3) 1_455 no
C5 S2 3.516(3) . no
C6 C18 3.561(4) 1_455 no
C6 C9 3.469(4) . no
C8 N4 3.379(5) . no
C9 C6 3.469(4) . no
C9 N4 3.168(5) . no
C9 O3 3.361(4) 1_455 no
C10 C10 3.519(5) 2_676 no
C10 C1 3.528(4) . no
C10 C27 3.460(5) 2_666 no
C10 O3 3.291(4) 1_455 no
C16 Cl1 3.623(4) 1_655 no
C16 C30 3.478(6) 1_565 no
C17 C3 3.234(5) . no
C17 O4 3.352(5) 1_565 no
C18 C27 3.549(4) . no
C18 C6 3.561(4) 1_655 no
C20 O2 3.285(4) 1_655 no
C20 C34 3.161(5) . no
C21 S1 3.666(3) 1_545 no
C22 S1 3.447(3) 1_645 no
C22 S1 3.674(3) 1_545 no
C23 C26 3.453(4) . no
C23 C1 3.561(4) 1_545 no
C25 N2 3.365(5) 1_645 no
C26 N2 3.190(5) 1_645 no
C26 C23 3.453(4) . no
C26 O1 3.395(4) 1_545 no
C26 N2 3.450(4) 2_666 no
C27 O1 3.336(4) 1_545 no
C27 C18 3.549(4) . no
C27 C27 3.550(5) 2_766 no
C27 C10 3.460(5) 2_666 no
C30 C16 3.478(6) 1_545 no
C33 Cl2 3.552(4) 1_455 no
C34 C20 3.161(5) . no
C3 H17 3.0300 . no
C4 H17 2.8800 . no
C6 H8B 2.8400 . no
C6 H9A 2.9100 . no
C7 H9A 2.9900 . no
C8 H6 2.7900 . no
C9 H6 3.0300 . no
C12 H3 2.6500 . no
C13 H33 2.9300 . no
C17 H3 2.8800 . no
C20 H34 2.9100 . no
C21 H34 2.9000 . no
C23 H25B 2.8300 . no
C23 H26A 2.9000 . no
C24 H26A 3.0000 . no
C25 H23 2.7700 . no
C26 H23 3.0000 . no
C29 H20 2.6300 . no
C30 H16 2.8200 1_545 no
C34 H20 2.7000 . no
H3 C17 2.8800 . no
H3 C12 2.6500 . no
H5 S1 3.1400 1_545 no
H5 O2 2.5700 . no
H6 N4 2.7400 . no
H6 C8 2.7900 . no
H6 C9 3.0300 . no
H6 H8B 2.4300 . no
H6 H9A 2.4300 . no
H8A N2 2.7900 2_676 no
H8A O1 2.4700 . no
H8A H26A 2.5500 1_565 no
H8B H6 2.4300 . no
H8B N4 2.7100 . no
H8B C6 2.8400 . no
H9A H6 2.4300 . no
H9A O3 2.6300 1_455 no
H9A C7 2.9900 . no
H9A C6 2.9100 . no
H9B N4 2.7500 . no
H15 Cl2 3.1100 2_755 no
H16 C30 2.8200 1_565 no
H16 Cl2 3.0900 1_565 no
H17 C4 2.8800 . no
H17 O4 2.6100 1_565 no
H17 C3 3.0300 . no
H20 C29 2.6300 . no
H20 C34 2.7000 . no
H22 S2 3.1300 1_545 no
H22 O4 2.5100 . no
H23 N2 2.7400 1_645 no
H23 C25 2.7700 . no
H23 C26 3.0000 . no
H23 H25B 2.4200 . no
H23 H26A 2.4000 . no
H25A O3 2.4800 . no
H25A N4 2.7400 2_766 no
H25B N2 2.6800 1_645 no
H25B C23 2.8300 . no
H25B H23 2.4200 . no
H26A O1 2.6600 1_545 no
H26A C23 2.9000 . no
H26A C24 3.0000 . no
H26A H8A 2.5500 1_545 no
H26A H23 2.4000 . no
H26B N2 2.7900 1_645 no
H33 C13 2.9300 . no
H34 S1 3.1500 1_545 no
H34 O2 2.7100 . no
H34 C20 2.9100 . no
H34 C21 2.9000 . no

loop_
_geom_hbond_atom_site_label_D
_geom_hbond_atom_site_label_H
_geom_hbond_atom_site_label_A
_geom_hbond_distance_DH
_geom_hbond_distance_HA
_geom_hbond_distance_DA
_geom_hbond_angle_DHA
_geom_hbond_publ_flag
C8 H8A O1 0.97 2.47 2.846(4) 103 yes
C25 H25A O3 0.97 2.48 2.852(4) 103 yes

loop_
_geom_torsion_atom_site_label_1
_geom_torsion_atom_site_label_2
_geom_torsion_atom_site_label_3
_geom_torsion_atom_site_label_4
_geom_torsion
_geom_torsion_publ_flag
C2 S1 C1 O1 179.3(3) no
C2 S1 C1 N1 -0.6(2) no
C1 S1 C2 C3 -178.7(3) no
C1 S1 C2 C7 0.7(2) no
C19 S2 C18 N3 1.0(2) no
C18 S2 C19 C24 -0.6(2) no
C19 S2 C18 O3 -179.2(3) no
C18 S2 C19 C20 -178.8(3) no
C7 N1 C1 O1 -179.6(3) no
C8 N1 C1 O1 -5.3(4) no
C1 N1 C7 C2 0.3(3) no
C8 N1 C7 C2 -173.8(2) no
C8 N1 C1 S1 174.57(19) no
C8 N1 C7 C6 6.7(4) no
C1 N1 C8 C9 106.4(3) no
C1 N1 C7 C6 -179.2(3) no
C7 N1 C8 C9 -79.9(3) no
C7 N1 C1 S1 0.3(3) no
C24 N3 C18 S2 -1.3(3) no
C18 N3 C24 C19 0.9(3) no
C24 N3 C18 O3 178.9(3) no
C25 N3 C18 O3 -6.2(4) no
C25 N3 C18 S2 173.63(19) no
C18 N3 C24 C23 -179.3(3) no
C25 N3 C24 C23 5.9(4) no
C25 N3 C24 C19 -174.0(2) no
C24 N3 C25 C26 -78.6(3) no
C18 N3 C25 C26 106.9(3) no
C3 C2 C7 C6 -1.8(4) no
S1 C2 C3 C4 -179.7(2) no
S1 C2 C7 C6 178.8(2) no
C7 C2 C3 C4 0.9(4) no
S1 C2 C7 N1 -0.7(3) no
C3 C2 C7 N1 178.8(3) no
C2 C3 C4 C5 0.8(4) no
C2 C3 C4 C11 -179.9(3) no
C3 C4 C5 C6 -1.7(4) no
C11 C4 C5 C6 179.0(3) no
C3 C4 C11 O2 -158.7(3) no
C3 C4 C11 C12 24.0(4) no
C5 C4 C11 O2 20.6(4) no
C5 C4 C11 C12 -156.7(3) no
C4 C5 C6 C7 0.9(4) no
C5 C6 C7 N1 -179.8(3) no
C5 C6 C7 C2 0.9(4) no
N1 C8 C9 C10 -68.5(3) no
O2 C11 C12 C13 52.3(4) no
C4 C11 C12 C17 56.2(4) no
O2 C11 C12 C17 -121.3(3) no
C4 C11 C12 C13 -130.3(3) no
C11 C12 C17 C16 174.5(3) no
C11 C12 C13 Cl1 7.1(4) no
C11 C12 C13 C14 -176.0(3) no
C17 C12 C13 Cl1 -179.3(2) no
C17 C12 C13 C14 -2.4(5) no
C13 C12 C17 C16 0.4(5) no
Cl1 C13 C14 C15 -179.5(3) no
C12 C13 C14 C15 3.6(6) no
C13 C14 C15 C16 -2.7(7) no
C14 C15 C16 C17 0.9(7) no
C15 C16 C17 C12 0.3(6) no
C24 C19 C20 C21 1.1(4) no
S2 C19 C20 C21 179.2(2) no
S2 C19 C24 C23 -179.9(2) no
C20 C19 C24 N3 178.4(2) no
S2 C19 C24 N3 -0.1(3) no
C20 C19 C24 C23 -1.5(4) no
C19 C20 C21 C28 -177.5(3) no
C19 C20 C21 C22 -0.1(4) no
C28 C21 C22 C23 177.0(3) no
C20 C21 C22 C23 -0.5(4) no
C22 C21 C28 O4 -12.4(4) no
C20 C21 C28 O4 165.1(3) no
C20 C21 C28 C29 -16.5(4) no
C22 C21 C28 C29 166.0(3) no
C21 C22 C23 C24 0.1(4) no
C22 C23 C24 C19 0.8(4) no
C22 C23 C24 N3 -179.0(3) no
N3 C25 C26 C27 -67.4(3) no
O4 C28 C29 C30 -50.0(5) no
O4 C28 C29 C34 123.9(4) no
C21 C28 C29 C30 131.6(3) no
C21 C28 C29 C34 -54.5(4) no
C28 C29 C30 Cl2 -6.9(5) no
C28 C29 C30 C31 175.4(4) no
C34 C29 C30 Cl2 179.2(3) no
C34 C29 C30 C31 1.5(5) no
C28 C29 C34 C33 -175.5(3) no
C30 C29 C34 C33 -1.3(5) no
Cl2 C30 C31 C32 -179.6(3) no
C29 C30 C31 C32 -1.7(6) no
C30 C31 C32 C33 1.8(6) no
C31 C32 C33 C34 -1.6(7) no
C32 C33 C34 C29 1.4(6) no

loop_
_cod_related_entry_id
_cod_related_entry_database
_cod_related_entry_code
1 ChemSpider 24736802
